data_1520743
loop_
_publ_author_name
'Uzelac, Marina'
'Hern\'an-G\'omez, Alberto'
'Armstrong, David R.'
'Kennedy, Alan R.'
'Hevia, Eva'

_publ_section_title
;
 Rational synthesis of normal, abnormal and anionic NHC--gallium alkyl
 complexes: structural, stability and isomerization insights
;
_journal_issue 10
_journal_name_full 'Chem. Sci.'
_journal_page_first 5719
_journal_paper_doi 10.1039/C5SC02086G
_journal_volume 6
_journal_year 2015
_chemical_formula_moiety 'C47 H84 Ga Li N2 O2 Si3'
_chemical_formula_sum 'C47 H84 Ga Li N2 O2 Si3'
_chemical_formula_weight 870.09
_chemical_name_systematic
;
 ?
;
_chemical_properties_physical 'Air-sensitive, Moisture-sensitive, Oxygen-sensitive'
_space_group_crystal_system monoclinic
_space_group_IT_number 14
_space_group_name_Hall '-P 2yn'
_space_group_name_H-M_alt 'P 1 21/n 1'
_symmetry_space_group_name_Hall '-P 2yn'
_symmetry_space_group_name_H-M 'P 1 21/n 1'
_atom_sites_solution_hydrogens mixed
_atom_sites_solution_primary direct
_audit_creation_method SHELXL-2013
_audit_update_record
;
2015-06-08 deposited with the CCDC.
2015-07-03 downloaded from the CCDC.
;
_cell_angle_alpha 90
_cell_angle_beta 90.988(4)
_cell_angle_gamma 90
_cell_formula_units_Z 4
_cell_length_a 11.5267(5)
_cell_length_b 18.7832(8)
_cell_length_c 24.6800(10)
_cell_measurement_reflns_used 12547
_cell_measurement_temperature 123(2)
_cell_measurement_theta_max 29.6180
_cell_measurement_theta_min 3.2003
_cell_volume 5342.6(4)
_computing_cell_refinement
;
CrysAlisPro, Oxford Diffraction Ltd.,
Version 1.171.34.40 (release 27-08-2010 CrysAlis171 .NET)
(compiled Aug 27 2010,11:50:40)
;
_computing_data_collection
;
CrysAlisPro, Oxford Diffraction Ltd.,
Version 1.171.34.40 (release 27-08-2010 CrysAlis171 .NET)
(compiled Aug 27 2010,11:50:40)
;
_computing_data_reduction
;
CrysAlisPro, Oxford Diffraction Ltd.,
Version 1.171.34.40 (release 27-08-2010 CrysAlis171 .NET)
(compiled Aug 27 2010,11:50:40)
;
_computing_structure_refinement 'SHELXL-2013 (Sheldrick, 2013)'
_diffrn_ambient_temperature 123(2)
_diffrn_measured_fraction_theta_full 0.998
_diffrn_measured_fraction_theta_max 0.914
_diffrn_measurement_device_type 'Oxford Diffraction XCalibur E'
_diffrn_measurement_method 'omega scans'
_diffrn_radiation_type MoK\a
_diffrn_radiation_wavelength 0.71073
_diffrn_reflns_av_R_equivalents 0.0405
_diffrn_reflns_av_unetI/netI 0.0586
_diffrn_reflns_laue_measured_fraction_full 0.998
_diffrn_reflns_laue_measured_fraction_max 0.914
_diffrn_reflns_limit_h_max 15
_diffrn_reflns_limit_h_min -15
_diffrn_reflns_limit_k_max 23
_diffrn_reflns_limit_k_min -25
_diffrn_reflns_limit_l_max 33
_diffrn_reflns_limit_l_min -33
_diffrn_reflns_number 33505
_diffrn_reflns_point_group_measured_fraction_full 0.998
_diffrn_reflns_point_group_measured_fraction_max 0.914
_diffrn_reflns_theta_full 27.000
_diffrn_reflns_theta_max 29.684
_diffrn_reflns_theta_min 3.207
_exptl_absorpt_coefficient_mu 0.616
_exptl_absorpt_correction_T_max 1.00000
_exptl_absorpt_correction_T_min 0.66618
_exptl_absorpt_correction_type multi-scan
_exptl_absorpt_process_details
;
CrysAlisPro, Oxford Diffraction Ltd.,
Version 1.171.34.40 (release 27-08-2010 CrysAlis171 .NET)
(compiled Aug 27 2010,11:50:40)
Empirical absorption correction using spherical harmonics,
 implemented in SCALE3 ABSPACK scaling algorithm.
;
_exptl_crystal_colour colourless
_exptl_crystal_density_diffrn 1.082
_exptl_crystal_description plate
_exptl_crystal_F_000 1888
_exptl_crystal_size_max 0.5
_exptl_crystal_size_mid 0.2
_exptl_crystal_size_min 0.2
_refine_diff_density_max 0.666
_refine_diff_density_min -0.690
_refine_diff_density_rms 0.070
_refine_ls_extinction_method none
_refine_ls_goodness_of_fit_ref 1.065
_refine_ls_hydrogen_treatment mixed
_refine_ls_matrix_type full
_refine_ls_number_parameters 554
_refine_ls_number_reflns 13836
_refine_ls_number_restraints 96
_refine_ls_restrained_S_all 1.066
_refine_ls_R_factor_all 0.0861
_refine_ls_R_factor_gt 0.0531
_refine_ls_shift/su_max 0.001
_refine_ls_shift/su_mean 0.000
_refine_ls_structure_factor_coef Fsqd
_refine_ls_weighting_details 'w=1/[\s^2^(Fo^2^)+(0.0339P)^2^+4.7119P] where P=(Fo^2^+2Fc^2^)/3'
_refine_ls_weighting_scheme calc
_refine_ls_wR_factor_gt 0.1039
_refine_ls_wR_factor_ref 0.1200
_reflns_Friedel_coverage 0.000
_reflns_number_gt 9993
_reflns_number_total 13836
_reflns_threshold_expression 'I > 2\s(I)'
_cod_data_source_file c5sc02086g1.cif
_cod_data_source_block ligar3
_cod_depositor_comments 'Adding full bibliography for 1520741--1520746.cif.'
_cod_database_code 1520743
_shelx_space_group_comment
;
The symmetry employed for this shelxl refinement is uniquely defined
by the following loop, which should always be used as a source of
symmetry information in preference to the above space-group names.
They are only intended as comments.
;
_shelxl_version_number 2013-3

loop_
_space_group_symop_operation_xyz
'x, y, z'
'-x+1/2, y+1/2, -z+1/2'
'-x, -y, -z'
'x-1/2, -y-1/2, z-1/2'

loop_
_atom_site_label
_atom_site_type_symbol
_atom_site_fract_x
_atom_site_fract_y
_atom_site_fract_z
_atom_site_U_iso_or_equiv
_atom_site_adp_type
_atom_site_occupancy
_atom_site_site_symmetry_order
_atom_site_calc_flag
_atom_site_refinement_flags_posn
_atom_site_refinement_flags_adp
_atom_site_refinement_flags_occupancy
_atom_site_disorder_assembly
_atom_site_disorder_group
Ga1 Ga 0.81429(2) 0.28351(2) 0.09068(2) 0.01997(7) Uani 1 1 d . . . . .
Li1 Li 0.6994(4) 0.2012(3) -0.15231(18) 0.0373(11) Uani 1 1 d . . . . .
Si1 Si 0.67714(6) 0.40926(4) 0.15713(3) 0.03047(17) Uani 1 1 d . . . . .
Si2 Si 1.10514(5) 0.31340(4) 0.07916(3) 0.02427(14) Uani 1 1 d . . . . .
Si3 Si 0.69090(7) 0.14645(4) 0.16013(3) 0.03380(17) Uani 1 1 d . . . . .
O1 O 0.66946(17) 0.11940(11) -0.19594(8) 0.0445(5) Uani 1 1 d . U . . .
O2 O 0.6363(5) 0.2784(3) -0.19334(19) 0.0510(13) Uani 0.790(7) 1 d D U P A 1
O2A O 0.604(2) 0.2636(13) -0.1915(8) 0.0510(13) Uani 0.210(7) 1 d D . P A 2
N1 N 0.85428(15) 0.16135(10) -0.05257(7) 0.0169(4) Uani 1 1 d . . . . .
N2 N 0.75166(14) 0.25056(10) -0.03211(7) 0.0168(4) Uani 1 1 d . . . . .
C1 C 0.77476(17) 0.20656(11) -0.07467(9) 0.0176(4) Uani 1 1 d . . . . .
C2 C 0.87813(18) 0.17776(12) 0.00150(9) 0.0182(4) Uani 1 1 d . . . . .
H2 H 0.938(2) 0.1511(13) 0.0221(9) 0.022 Uiso 1 1 d . U . . .
C3 C 0.81435(17) 0.23480(12) 0.01624(8) 0.0175(4) Uani 1 1 d . . . . .
C4 C 0.90847(19) 0.10509(12) -0.08231(9) 0.0195(4) Uani 1 1 d . . . . .
C5 C 0.8714(2) 0.03537(13) -0.07435(9) 0.0234(5) Uani 1 1 d . . . . .
C6 C 0.7732(2) 0.01685(13) -0.03676(10) 0.0275(5) Uani 1 1 d . . . . .
H6 H 0.7535 0.0607 -0.0158 0.033 Uiso 1 1 calc R U . . .
C7 C 0.6650(2) -0.00493(18) -0.06989(13) 0.0447(7) Uani 1 1 d . . . . .
H7A H 0.6813 -0.0486 -0.0901 0.067 Uiso 1 1 calc R U . . .
H7B H 0.6443 0.0332 -0.0954 0.067 Uiso 1 1 calc R U . . .
H7C H 0.6004 -0.0133 -0.0454 0.067 Uiso 1 1 calc R U . . .
C8 C 0.8069(3) -0.04109(15) 0.00375(11) 0.0373(6) Uani 1 1 d . . . . .
H8A H 0.8238 -0.0853 -0.0157 0.056 Uiso 1 1 calc R U . . .
H8B H 0.7427 -0.0492 0.0285 0.056 Uiso 1 1 calc R U . . .
H8C H 0.8759 -0.0261 0.0245 0.056 Uiso 1 1 calc R U . . .
C9 C 0.9260(2) -0.01840(14) -0.10348(10) 0.0296(5) Uani 1 1 d . . . . .
H9 H 0.9025 -0.0665 -0.0988 0.036 Uiso 1 1 calc R U . . .
C10 C 1.0135(2) -0.00258(15) -0.13891(10) 0.0332(6) Uani 1 1 d . . . . .
H10 H 1.0498 -0.0397 -0.1585 0.040 Uiso 1 1 calc R U . . .
C11 C 1.0487(2) 0.06682(15) -0.14603(10) 0.0307(6) Uani 1 1 d . . . . .
H11 H 1.1087 0.0769 -0.1708 0.037 Uiso 1 1 calc R U . . .
C12 C 0.99786(19) 0.12253(13) -0.11768(9) 0.0232(5) Uani 1 1 d . . . . .
C13 C 1.0383(2) 0.19832(14) -0.12611(10) 0.0314(6) Uani 1 1 d . . . . .
H13 H 1.0007 0.2288 -0.0982 0.038 Uiso 1 1 calc R U . . .
C14 C 1.0000(3) 0.22567(17) -0.18181(12) 0.0475(8) Uani 1 1 d . . . . .
H14A H 1.0307 0.1944 -0.2099 0.071 Uiso 1 1 calc R U . . .
H14B H 1.0297 0.2740 -0.1870 0.071 Uiso 1 1 calc R U . . .
H14C H 0.9151 0.2262 -0.1843 0.071 Uiso 1 1 calc R U . . .
C16 C 1.1695(2) 0.20516(18) -0.11837(13) 0.0465(8) Uani 1 1 d . . . . .
H16A H 1.1924 0.1863 -0.0827 0.070 Uiso 1 1 calc R U . . .
H16B H 1.1917 0.2554 -0.1207 0.070 Uiso 1 1 calc R U . . .
H16C H 1.2085 0.1781 -0.1467 0.070 Uiso 1 1 calc R U . . .
C17 C 0.66667(19) 0.30626(12) -0.03702(9) 0.0206(5) Uani 1 1 d . . . . .
C18 C 0.7029(2) 0.37486(13) -0.05069(10) 0.0261(5) Uani 1 1 d . . . . .
C19 C 0.8283(2) 0.39186(14) -0.06144(12) 0.0358(6) Uani 1 1 d . . . . .
H19 H 0.8761 0.3503 -0.0491 0.043 Uiso 1 1 calc R U . . .
C20 C 0.8474(3) 0.4016(2) -0.12174(14) 0.0616(10) Uani 1 1 d . . . . .
H20A H 0.8240 0.3582 -0.1411 0.092 Uiso 1 1 calc R U . . .
H20B H 0.9296 0.4111 -0.1280 0.092 Uiso 1 1 calc R U . . .
H20C H 0.8007 0.4418 -0.1350 0.092 Uiso 1 1 calc R U . . .
C21 C 0.8710(3) 0.45713(17) -0.03054(14) 0.0542(9) Uani 1 1 d . . . . .
H21A H 0.8257 0.4988 -0.0420 0.081 Uiso 1 1 calc R U . . .
H21B H 0.9531 0.4652 -0.0382 0.081 Uiso 1 1 calc R U . . .
H21C H 0.8617 0.4494 0.0084 0.081 Uiso 1 1 calc R U . . .
C22 C 0.6183(2) 0.42764(14) -0.05421(11) 0.0366(6) Uani 1 1 d . . . . .
H22 H 0.6404 0.4747 -0.0635 0.044 Uiso 1 1 calc R U . . .
C23 C 0.5039(2) 0.41335(16) -0.04454(12) 0.0405(7) Uani 1 1 d . . . . .
H23 H 0.4479 0.4504 -0.0470 0.049 Uiso 1 1 calc R U . . .
C24 C 0.4702(2) 0.34529(16) -0.03131(12) 0.0398(7) Uani 1 1 d . . . . .
H24 H 0.3907 0.3358 -0.0249 0.048 Uiso 1 1 calc R U . . .
C25 C 0.55097(19) 0.28984(14) -0.02719(10) 0.0277(5) Uani 1 1 d . . . . .
C26 C 0.5145(2) 0.21493(15) -0.01295(13) 0.0393(7) Uani 1 1 d . . . . .
H26 H 0.5830 0.1906 0.0042 0.047 Uiso 1 1 calc R U . . .
C27 C 0.4796(3) 0.17242(19) -0.06358(16) 0.0635(11) Uani 1 1 d . . . . .
H27A H 0.4530 0.1250 -0.0529 0.095 Uiso 1 1 calc R U . . .
H27B H 0.5467 0.1678 -0.0872 0.095 Uiso 1 1 calc R U . . .
H27C H 0.4168 0.1973 -0.0831 0.095 Uiso 1 1 calc R U . . .
C28 C 0.4162(2) 0.21264(18) 0.02729(13) 0.0483(8) Uani 1 1 d . . . . .
H28A H 0.4342 0.2445 0.0577 0.073 Uiso 1 1 calc R U . . .
H28B H 0.4071 0.1639 0.0408 0.073 Uiso 1 1 calc R U . . .
H28C H 0.3439 0.2280 0.0093 0.073 Uiso 1 1 calc R U . . .
C29 C 0.6767(2) 0.34852(14) 0.09819(10) 0.0278(5) Uani 1 1 d . . . . .
H29A H 0.6702 0.3778 0.0649 0.033 Uiso 1 1 calc R U . . .
H29B H 0.6061 0.3186 0.0998 0.033 Uiso 1 1 calc R U . . .
C30 C 0.7532(3) 0.49385(16) 0.13999(12) 0.0450(7) Uani 1 1 d . . . . .
H30A H 0.8350 0.4838 0.1331 0.067 Uiso 1 1 calc R U . . .
H30B H 0.7474 0.5272 0.1703 0.067 Uiso 1 1 calc R U . . .
H30C H 0.7170 0.5149 0.1075 0.067 Uiso 1 1 calc R U . . .
C31 C 0.5249(2) 0.4302(2) 0.17844(13) 0.0517(9) Uani 1 1 d . . . . .
H31A H 0.4850 0.4571 0.1496 0.078 Uiso 1 1 calc R U . . .
H31B H 0.5275 0.4587 0.2117 0.078 Uiso 1 1 calc R U . . .
H31C H 0.4830 0.3857 0.1851 0.078 Uiso 1 1 calc R U . . .
C32 C 0.7517(2) 0.37190(16) 0.21933(10) 0.0361(6) Uani 1 1 d . . . . .
H32A H 0.7118 0.3284 0.2306 0.054 Uiso 1 1 calc R U . . .
H32B H 0.7495 0.4071 0.2486 0.054 Uiso 1 1 calc R U . . .
H32C H 0.8326 0.3608 0.2111 0.054 Uiso 1 1 calc R U . . .
C33 C 0.9621(2) 0.34151(14) 0.10295(10) 0.0287(5) Uani 1 1 d . . . . .
H33A H 0.9471 0.3891 0.0870 0.034 Uiso 1 1 calc R U . . .
H33B H 0.9703 0.3486 0.1426 0.034 Uiso 1 1 calc R U . . .
C34 C 1.2276(2) 0.36407(16) 0.11295(12) 0.0395(7) Uani 1 1 d . . . . .
H34A H 1.2120 0.4153 0.1105 0.059 Uiso 1 1 calc R U . . .
H34B H 1.3004 0.3533 0.0947 0.059 Uiso 1 1 calc R U . . .
H34C H 1.2341 0.3500 0.1511 0.059 Uiso 1 1 calc R U . . .
C35 C 1.1330(2) 0.21737(14) 0.09524(11) 0.0329(6) Uani 1 1 d . . . . .
H35A H 1.1098 0.2074 0.1325 0.049 Uiso 1 1 calc R U . . .
H35B H 1.2159 0.2071 0.0915 0.049 Uiso 1 1 calc R U . . .
H35C H 1.0880 0.1873 0.0701 0.049 Uiso 1 1 calc R U . . .
C36 C 1.1152(2) 0.32663(16) 0.00440(11) 0.0358(6) Uani 1 1 d . . . . .
H36A H 1.0541 0.2991 -0.0141 0.054 Uiso 1 1 calc R U . . .
H36B H 1.1913 0.3105 -0.0078 0.054 Uiso 1 1 calc R U . . .
H36C H 1.1056 0.3773 -0.0042 0.054 Uiso 1 1 calc R U . . .
C37 C 0.8169(2) 0.20335(13) 0.14593(9) 0.0270(5) Uani 1 1 d . . . . .
H37A H 0.8804 0.1710 0.1354 0.032 Uiso 1 1 calc R U . . .
H37B H 0.8410 0.2250 0.1809 0.032 Uiso 1 1 calc R U . . .
C38 C 0.5547(3) 0.19684(19) 0.17400(13) 0.0499(8) Uani 1 1 d . . . . .
H38A H 0.5691 0.2308 0.2035 0.075 Uiso 1 1 calc R U . . .
H38B H 0.4937 0.1635 0.1844 0.075 Uiso 1 1 calc R U . . .
H38C H 0.5300 0.2227 0.1413 0.075 Uiso 1 1 calc R U . . .
C39 C 0.7183(3) 0.0908(2) 0.22249(14) 0.0611(10) Uani 1 1 d . . . . .
H39A H 0.7889 0.0626 0.2179 0.092 Uiso 1 1 calc R U . . .
H39B H 0.6523 0.0589 0.2280 0.092 Uiso 1 1 calc R U . . .
H39C H 0.7280 0.1221 0.2541 0.092 Uiso 1 1 calc R U . . .
C40 C 0.6608(3) 0.08321(17) 0.10304(13) 0.0454(7) Uani 1 1 d . . . . .
H40A H 0.6423 0.1102 0.0700 0.068 Uiso 1 1 calc R U . . .
H40B H 0.5949 0.0528 0.1121 0.068 Uiso 1 1 calc R U . . .
H40C H 0.7294 0.0536 0.0971 0.068 Uiso 1 1 calc R U . . .
C41 C 0.754(2) 0.0754(12) -0.2167(13) 0.045(2) Uani 0.533(15) 1 d D U P B 1
H41A H 0.8069 0.0585 -0.1873 0.054 Uiso 0.533(15) 1 calc R U P B 1
H41B H 0.8009 0.1015 -0.2436 0.054 Uiso 0.533(15) 1 calc R U P B 1
C42 C 0.6926(12) 0.0133(8) -0.2433(7) 0.059(3) Uani 0.533(15) 1 d D U P B 1
H42A H 0.7341 -0.0036 -0.2756 0.071 Uiso 0.533(15) 1 calc R U P B 1
H42B H 0.6828 -0.0267 -0.2177 0.071 Uiso 0.533(15) 1 calc R U P B 1
C43 C 0.5779(14) 0.0468(10) -0.2585(8) 0.055(2) Uani 0.533(15) 1 d D U P B 1
H43A H 0.5171 0.0100 -0.2634 0.065 Uiso 0.533(15) 1 calc R U P B 1
H43B H 0.5840 0.0744 -0.2925 0.065 Uiso 0.533(15) 1 calc R U P B 1
C44 C 0.5506(11) 0.0952(7) -0.2114(5) 0.050(2) Uani 0.533(15) 1 d D U P B 1
H44A H 0.5003 0.1354 -0.2227 0.060 Uiso 0.533(15) 1 calc R U P B 1
H44B H 0.5135 0.0688 -0.1815 0.060 Uiso 0.533(15) 1 calc R U P B 1
C45 C 0.6756(6) 0.3021(3) -0.2456(2) 0.0736(18) Uani 0.790(7) 1 d D U P A 1
H45A H 0.6773 0.2619 -0.2715 0.088 Uiso 0.790(7) 1 calc R U P A 1
H45B H 0.7546 0.3226 -0.2423 0.088 Uiso 0.790(7) 1 calc R U P A 1
C46 C 0.5897(6) 0.3584(4) -0.2647(2) 0.0823(18) Uani 0.790(7) 1 d D U P A 1
H46A H 0.6284 0.3964 -0.2855 0.099 Uiso 0.790(7) 1 calc R U P A 1
H46B H 0.5266 0.3373 -0.2872 0.099 Uiso 0.790(7) 1 calc R U P A 1
C47 C 0.5457(5) 0.3854(3) -0.2122(2) 0.0751(17) Uani 0.790(7) 1 d D U P A 1
H47A H 0.4701 0.4099 -0.2170 0.090 Uiso 0.790(7) 1 calc R U P A 1
H47B H 0.6018 0.4184 -0.1946 0.090 Uiso 0.790(7) 1 calc R U P A 1
C48 C 0.5334(8) 0.3179(4) -0.1800(3) 0.0659(15) Uani 0.790(7) 1 d D U P A 1
H48A H 0.5308 0.3279 -0.1407 0.079 Uiso 0.790(7) 1 calc R U P A 1
H48B H 0.4624 0.2916 -0.1911 0.079 Uiso 0.790(7) 1 calc R U P A 1
C41A C 0.740(2) 0.0601(14) -0.2162(15) 0.045(2) Uani 0.467(15) 1 d D . P B 2
H41C H 0.7927 0.0414 -0.1873 0.054 Uiso 0.467(15) 1 calc R U P B 2
H41D H 0.7876 0.0754 -0.2472 0.054 Uiso 0.467(15) 1 calc R U P B 2
C42A C 0.6519(13) 0.0047(9) -0.2335(8) 0.059(3) Uani 0.467(15) 1 d D . P B 2
H42C H 0.6844 -0.0278 -0.2609 0.071 Uiso 0.467(15) 1 calc R U P B 2
H42D H 0.6264 -0.0236 -0.2021 0.071 Uiso 0.467(15) 1 calc R U P B 2
C43A C 0.5528(17) 0.0471(10) -0.2571(10) 0.055(2) Uani 0.467(15) 1 d D . P B 2
H43C H 0.4775 0.0238 -0.2502 0.065 Uiso 0.467(15) 1 calc R U P B 2
H43D H 0.5613 0.0536 -0.2967 0.065 Uiso 0.467(15) 1 calc R U P B 2
C44A C 0.5622(13) 0.1175(8) -0.2276(6) 0.050(2) Uani 0.467(15) 1 d D . P B 2
H44C H 0.5612 0.1571 -0.2541 0.060 Uiso 0.467(15) 1 calc R U P B 2
H44D H 0.4953 0.1235 -0.2034 0.060 Uiso 0.467(15) 1 calc R U P B 2
C45A C 0.622(2) 0.2772(13) -0.2481(8) 0.0736(18) Uani 0.210(7) 1 d D . P A 2
H45C H 0.5684 0.2492 -0.2714 0.088 Uiso 0.210(7) 1 calc R U P A 2
H45D H 0.7032 0.2676 -0.2586 0.088 Uiso 0.210(7) 1 calc R U P A 2
C46A C 0.594(2) 0.3571(13) -0.2496(11) 0.0823(18) Uani 0.210(7) 1 d D . P A 2
H46C H 0.6534 0.3860 -0.2306 0.099 Uiso 0.210(7) 1 calc R U P A 2
H46D H 0.5820 0.3749 -0.2870 0.099 Uiso 0.210(7) 1 calc R U P A 2
C47A C 0.4800(19) 0.3541(11) -0.2185(8) 0.0751(17) Uani 0.210(7) 1 d D . P A 2
H47C H 0.4458 0.4016 -0.2118 0.090 Uiso 0.210(7) 1 calc R U P A 2
H47D H 0.4217 0.3215 -0.2348 0.090 Uiso 0.210(7) 1 calc R U P A 2
C48A C 0.543(4) 0.3229(18) -0.1693(10) 0.0659(15) Uani 0.210(7) 1 d D . P A 2
H48C H 0.5976 0.3580 -0.1529 0.079 Uiso 0.210(7) 1 calc R U P A 2
H48D H 0.4878 0.3072 -0.1416 0.079 Uiso 0.210(7) 1 calc R U P A 2

loop_
_atom_site_aniso_label
_atom_site_aniso_U_11
_atom_site_aniso_U_22
_atom_site_aniso_U_33
_atom_site_aniso_U_23
_atom_site_aniso_U_13
_atom_site_aniso_U_12
Ga1 0.01980(12) 0.02204(13) 0.01805(12) -0.00296(10) 0.00028(9) 0.00281(11)
Li1 0.046(3) 0.037(3) 0.029(2) -0.0024(19) -0.0122(19) 0.006(2)
Si1 0.0292(3) 0.0360(4) 0.0261(4) -0.0109(3) -0.0027(3) 0.0116(3)
Si2 0.0206(3) 0.0237(3) 0.0285(4) -0.0026(3) -0.0011(3) -0.0018(3)
Si3 0.0363(4) 0.0371(4) 0.0283(4) 0.0043(3) 0.0078(3) -0.0039(3)
O1 0.0368(10) 0.0474(13) 0.0488(12) -0.0183(10) -0.0173(9) 0.0074(10)
O2 0.077(4) 0.042(3) 0.0328(12) 0.0061(15) -0.0142(18) 0.020(2)
O2A 0.077(4) 0.042(3) 0.0328(12) 0.0061(15) -0.0142(18) 0.020(2)
N1 0.0164(8) 0.0180(9) 0.0164(9) -0.0008(7) 0.0011(7) 0.0016(7)
N2 0.0149(8) 0.0163(9) 0.0192(9) 0.0000(7) -0.0005(7) 0.0005(7)
C1 0.0159(9) 0.0170(11) 0.0198(11) 0.0003(8) 0.0004(8) 0.0002(8)
C2 0.0170(10) 0.0201(11) 0.0173(10) 0.0005(8) -0.0035(8) 0.0015(9)
C3 0.0145(9) 0.0208(11) 0.0172(10) -0.0007(8) 0.0009(8) -0.0005(8)
C4 0.0205(10) 0.0213(11) 0.0166(11) -0.0027(9) -0.0031(8) 0.0058(9)
C5 0.0267(11) 0.0225(12) 0.0207(11) -0.0023(9) -0.0044(9) 0.0029(10)
C6 0.0308(12) 0.0199(12) 0.0319(13) -0.0015(10) 0.0025(10) -0.0026(10)
C7 0.0342(14) 0.0502(19) 0.0496(18) 0.0115(15) -0.0051(13) -0.0089(14)
C8 0.0491(16) 0.0322(15) 0.0306(14) 0.0026(11) 0.0016(12) 0.0002(13)
C9 0.0353(13) 0.0211(12) 0.0322(14) -0.0054(10) -0.0035(11) 0.0054(11)
C10 0.0373(14) 0.0329(15) 0.0293(14) -0.0115(11) -0.0020(11) 0.0138(12)
C11 0.0268(12) 0.0413(16) 0.0242(13) -0.0045(11) 0.0049(10) 0.0089(12)
C12 0.0225(11) 0.0268(13) 0.0205(11) -0.0003(9) -0.0006(9) 0.0049(10)
C13 0.0309(12) 0.0330(15) 0.0306(14) -0.0005(11) 0.0111(10) -0.0006(11)
C14 0.0530(18) 0.0483(19) 0.0415(17) 0.0154(14) 0.0122(14) 0.0016(16)
C16 0.0343(15) 0.052(2) 0.0531(19) -0.0055(15) 0.0105(13) -0.0086(14)
C17 0.0214(10) 0.0197(11) 0.0205(11) -0.0028(9) -0.0044(8) 0.0048(9)
C18 0.0302(12) 0.0212(12) 0.0266(13) 0.0000(10) -0.0087(10) 0.0029(10)
C19 0.0316(13) 0.0240(14) 0.0515(18) 0.0100(12) -0.0084(12) -0.0049(11)
C20 0.054(2) 0.068(3) 0.063(2) -0.0113(19) 0.0165(17) -0.0263(19)
C21 0.060(2) 0.0447(19) 0.057(2) 0.0096(15) -0.0232(16) -0.0209(17)
C22 0.0468(16) 0.0220(13) 0.0408(16) 0.0020(11) -0.0110(13) 0.0087(12)
C23 0.0388(15) 0.0319(16) 0.0505(18) -0.0018(13) -0.0074(13) 0.0214(13)
C24 0.0237(12) 0.0435(17) 0.0521(18) -0.0018(14) 0.0006(12) 0.0121(12)
C25 0.0192(10) 0.0291(13) 0.0346(14) -0.0004(11) -0.0007(9) 0.0050(10)
C26 0.0169(11) 0.0338(15) 0.067(2) 0.0078(14) 0.0059(11) 0.0014(12)
C27 0.0451(18) 0.045(2) 0.101(3) -0.024(2) 0.0313(19) -0.0174(16)
C28 0.0303(14) 0.054(2) 0.061(2) 0.0116(16) 0.0074(13) -0.0069(15)
C29 0.0256(12) 0.0338(14) 0.0241(12) -0.0069(10) -0.0009(9) 0.0071(11)
C30 0.0570(19) 0.0374(17) 0.0403(17) -0.0108(13) -0.0080(14) 0.0075(15)
C31 0.0367(15) 0.070(2) 0.0484(19) -0.0244(17) -0.0020(13) 0.0230(16)
C32 0.0333(13) 0.0487(18) 0.0264(13) -0.0079(12) 0.0022(11) 0.0087(13)
C33 0.0252(12) 0.0300(14) 0.0307(13) -0.0069(11) -0.0010(10) -0.0014(11)
C34 0.0305(13) 0.0364(16) 0.0511(18) -0.0044(13) -0.0084(12) -0.0059(12)
C35 0.0272(12) 0.0306(14) 0.0410(15) 0.0000(12) 0.0011(10) 0.0034(11)
C36 0.0267(12) 0.0455(17) 0.0354(15) 0.0012(12) 0.0037(11) 0.0017(12)
C37 0.0314(12) 0.0294(14) 0.0204(12) 0.0016(10) 0.0026(9) 0.0027(11)
C38 0.0411(16) 0.061(2) 0.0477(18) -0.0043(16) 0.0176(14) -0.0011(16)
C39 0.062(2) 0.072(3) 0.050(2) 0.0267(18) 0.0104(17) -0.007(2)
C40 0.0436(16) 0.0410(18) 0.0519(19) -0.0059(14) 0.0061(14) -0.0088(14)
C41 0.046(5) 0.047(8) 0.0414(19) -0.015(5) -0.014(3) 0.012(4)
C42 0.073(8) 0.048(4) 0.056(5) -0.016(4) -0.014(5) 0.006(5)
C43 0.045(6) 0.057(2) 0.061(2) -0.0097(18) -0.016(4) -0.015(3)
C44 0.039(3) 0.060(6) 0.051(6) -0.011(3) -0.016(4) -0.006(4)
C45 0.105(5) 0.076(4) 0.040(2) 0.013(3) -0.010(3) 0.020(3)
C46 0.137(4) 0.054(2) 0.054(4) 0.023(3) -0.051(3) -0.006(3)
C47 0.096(4) 0.046(3) 0.081(3) -0.008(2) -0.053(3) 0.020(3)
C48 0.087(3) 0.064(3) 0.046(3) -0.011(2) -0.027(3) 0.033(3)
C41A 0.046(5) 0.047(8) 0.0414(19) -0.015(5) -0.014(3) 0.012(4)
C42A 0.073(8) 0.048(4) 0.056(5) -0.016(4) -0.014(5) 0.006(5)
C43A 0.045(6) 0.057(2) 0.061(2) -0.0097(18) -0.016(4) -0.015(3)
C44A 0.039(3) 0.060(6) 0.051(6) -0.011(3) -0.016(4) -0.006(4)
C45A 0.105(5) 0.076(4) 0.040(2) 0.013(3) -0.010(3) 0.020(3)
C46A 0.137(4) 0.054(2) 0.054(4) 0.023(3) -0.051(3) -0.006(3)
C47A 0.096(4) 0.046(3) 0.081(3) -0.008(2) -0.053(3) 0.020(3)
C48A 0.087(3) 0.064(3) 0.046(3) -0.011(2) -0.027(3) 0.033(3)

loop_
_atom_type_symbol
_atom_type_description
_atom_type_scat_dispersion_real
_atom_type_scat_dispersion_imag
_atom_type_scat_source
Ga Ga 0.2307 1.6083 'International Tables Vol C Tables 4.2.6.8 and 6.1.1.4'
Li Li -0.0003 0.0001 'International Tables Vol C Tables 4.2.6.8 and 6.1.1.4'
Si Si 0.0817 0.0704 'International Tables Vol C Tables 4.2.6.8 and 6.1.1.4'
O O 0.0106 0.0060 'International Tables Vol C Tables 4.2.6.8 and 6.1.1.4'
N N 0.0061 0.0033 'International Tables Vol C Tables 4.2.6.8 and 6.1.1.4'
C C 0.0033 0.0016 'International Tables Vol C Tables 4.2.6.8 and 6.1.1.4'
H H 0.0000 0.0000 'International Tables Vol C Tables 4.2.6.8 and 6.1.1.4'

loop_
_geom_angle_atom_site_label_1
_geom_angle_atom_site_label_2
_geom_angle_atom_site_label_3
_geom_angle
C29 Ga1 C37 112.99(10)
C29 Ga1 C33 108.63(10)
C37 Ga1 C33 107.06(10)
C29 Ga1 C3 111.43(9)
C37 Ga1 C3 105.68(9)
C33 Ga1 C3 110.96(9)
O2A Li1 O1 96.6(8)
O1 Li1 O2 104.4(3)
O2A Li1 C1 132.5(8)
O1 Li1 C1 128.7(3)
O2 Li1 C1 126.8(3)
C29 Si1 C30 109.99(13)
C29 Si1 C32 114.00(12)
C30 Si1 C32 107.02(13)
C29 Si1 C31 111.04(13)
C30 Si1 C31 109.21(16)
C32 Si1 C31 105.35(14)
C33 Si2 C36 110.43(12)
C33 Si2 C35 111.14(12)
C36 Si2 C35 108.91(13)
C33 Si2 C34 112.51(12)
C36 Si2 C34 108.12(13)
C35 Si2 C34 105.54(12)
C37 Si3 C38 114.11(14)
C37 Si3 C40 111.22(13)
C38 Si3 C40 108.29(15)
C37 Si3 C39 110.84(14)
C38 Si3 C39 105.12(16)
C40 Si3 C39 106.85(17)
C44A O1 C41A 105.8(12)
C41 O1 C44 112.1(9)
C41 O1 Li1 124.6(7)
C44A O1 Li1 117.9(6)
C41A O1 Li1 134.8(9)
C44 O1 Li1 123.3(5)
C48 O2 C45 108.4(5)
C48 O2 Li1 125.3(4)
C45 O2 Li1 125.9(4)
C48A O2A C45A 108(2)
C48A O2A Li1 125.4(15)
C45A O2A Li1 121.6(18)
C1 N1 C2 111.56(17)
C1 N1 C4 123.49(17)
C2 N1 C4 124.93(17)
C1 N2 C3 114.72(17)
C1 N2 C17 121.15(17)
C3 N2 C17 124.10(18)
N1 C1 N2 102.05(17)
N1 C1 Li1 127.2(2)
N2 C1 Li1 130.5(2)
C3 C2 N1 109.50(18)
C3 C2 H2 130.0(14)
N1 C2 H2 120.4(14)
C2 C3 N2 102.16(18)
C2 C3 Ga1 127.04(16)
N2 C3 Ga1 130.80(15)
C5 C4 C12 122.6(2)
C5 C4 N1 118.9(2)
C12 C4 N1 118.5(2)
C4 C5 C9 117.8(2)
C4 C5 C6 122.4(2)
C9 C5 C6 119.8(2)
C5 C6 C8 112.3(2)
C5 C6 C7 110.1(2)
C8 C6 C7 110.8(2)
C5 C6 H6 107.8
C8 C6 H6 107.8
C7 C6 H6 107.8
C6 C7 H7A 109.5
C6 C7 H7B 109.5
H7A C7 H7B 109.5
C6 C7 H7C 109.5
H7A C7 H7C 109.5
H7B C7 H7C 109.5
C6 C8 H8A 109.5
C6 C8 H8B 109.5
H8A C8 H8B 109.5
C6 C8 H8C 109.5
H8A C8 H8C 109.5
H8B C8 H8C 109.5
C10 C9 C5 120.8(2)
C10 C9 H9 119.6
C5 C9 H9 119.6
C11 C10 C9 120.3(2)
C11 C10 H10 119.8
C9 C10 H10 119.8
C10 C11 C12 121.3(2)
C10 C11 H11 119.3
C12 C11 H11 119.3
C11 C12 C4 117.2(2)
C11 C12 C13 120.3(2)
C4 C12 C13 122.5(2)
C12 C13 C14 110.8(2)
C12 C13 C16 111.6(2)
C14 C13 C16 110.8(2)
C12 C13 H13 107.8
C14 C13 H13 107.8
C16 C13 H13 107.8
C13 C14 H14A 109.5
C13 C14 H14B 109.5
H14A C14 H14B 109.5
C13 C14 H14C 109.5
H14A C14 H14C 109.5
H14B C14 H14C 109.5
C13 C16 H16A 109.5
C13 C16 H16B 109.5
H16A C16 H16B 109.5
C13 C16 H16C 109.5
H16A C16 H16C 109.5
H16B C16 H16C 109.5
C25 C17 C18 122.4(2)
C25 C17 N2 118.5(2)
C18 C17 N2 119.1(2)
C22 C18 C17 117.4(2)
C22 C18 C19 120.7(2)
C17 C18 C19 121.9(2)
C18 C19 C20 110.7(2)
C18 C19 C21 112.6(3)
C20 C19 C21 110.1(3)
C18 C19 H19 107.8
C20 C19 H19 107.8
C21 C19 H19 107.8
C19 C20 H20A 109.5
C19 C20 H20B 109.5
H20A C20 H20B 109.5
C19 C20 H20C 109.5
H20A C20 H20C 109.5
H20B C20 H20C 109.5
C19 C21 H21A 109.5
C19 C21 H21B 109.5
H21A C21 H21B 109.5
C19 C21 H21C 109.5
H21A C21 H21C 109.5
H21B C21 H21C 109.5
C23 C22 C18 121.6(3)
C23 C22 H22 119.2
C18 C22 H22 119.2
C22 C23 C24 120.0(2)
C22 C23 H23 120.0
C24 C23 H23 120.0
C23 C24 C25 121.2(3)
C23 C24 H24 119.4
C25 C24 H24 119.4
C17 C25 C24 117.4(2)
C17 C25 C26 121.2(2)
C24 C25 C26 121.5(2)
C25 C26 C28 113.1(2)
C25 C26 C27 111.5(3)
C28 C26 C27 109.3(2)
C25 C26 H26 107.6
C28 C26 H26 107.6
C27 C26 H26 107.6
C26 C27 H27A 109.5
C26 C27 H27B 109.5
H27A C27 H27B 109.5
C26 C27 H27C 109.5
H27A C27 H27C 109.5
H27B C27 H27C 109.5
C26 C28 H28A 109.5
C26 C28 H28B 109.5
H28A C28 H28B 109.5
C26 C28 H28C 109.5
H28A C28 H28C 109.5
H28B C28 H28C 109.5
Si1 C29 Ga1 117.10(12)
Si1 C29 H29A 108.0
Ga1 C29 H29A 108.0
Si1 C29 H29B 108.0
Ga1 C29 H29B 108.0
H29A C29 H29B 107.3
Si1 C30 H30A 109.5
Si1 C30 H30B 109.5
H30A C30 H30B 109.5
Si1 C30 H30C 109.5
H30A C30 H30C 109.5
H30B C30 H30C 109.5
Si1 C31 H31A 109.5
Si1 C31 H31B 109.5
H31A C31 H31B 109.5
Si1 C31 H31C 109.5
H31A C31 H31C 109.5
H31B C31 H31C 109.5
Si1 C32 H32A 109.5
Si1 C32 H32B 109.5
H32A C32 H32B 109.5
Si1 C32 H32C 109.5
H32A C32 H32C 109.5
H32B C32 H32C 109.5
Si2 C33 Ga1 123.42(13)
Si2 C33 H33A 106.5
Ga1 C33 H33A 106.5
Si2 C33 H33B 106.5
Ga1 C33 H33B 106.5
H33A C33 H33B 106.5
Si2 C34 H34A 109.5
Si2 C34 H34B 109.5
H34A C34 H34B 109.5
Si2 C34 H34C 109.5
H34A C34 H34C 109.5
H34B C34 H34C 109.5
Si2 C35 H35A 109.5
Si2 C35 H35B 109.5
H35A C35 H35B 109.5
Si2 C35 H35C 109.5
H35A C35 H35C 109.5
H35B C35 H35C 109.5
Si2 C36 H36A 109.5
Si2 C36 H36B 109.5
H36A C36 H36B 109.5
Si2 C36 H36C 109.5
H36A C36 H36C 109.5
H36B C36 H36C 109.5
Si3 C37 Ga1 123.72(13)
Si3 C37 H37A 106.4
Ga1 C37 H37A 106.4
Si3 C37 H37B 106.4
Ga1 C37 H37B 106.4
H37A C37 H37B 106.5
Si3 C38 H38A 109.5
Si3 C38 H38B 109.5
H38A C38 H38B 109.5
Si3 C38 H38C 109.5
H38A C38 H38C 109.5
H38B C38 H38C 109.5
Si3 C39 H39A 109.5
Si3 C39 H39B 109.5
H39A C39 H39B 109.5
Si3 C39 H39C 109.5
H39A C39 H39C 109.5
H39B C39 H39C 109.5
Si3 C40 H40A 109.5
Si3 C40 H40B 109.5
H40A C40 H40B 109.5
Si3 C40 H40C 109.5
H40A C40 H40C 109.5
H40B C40 H40C 109.5
O1 C41 C42 106.9(15)
O1 C41 H41A 110.3
C42 C41 H41A 110.3
O1 C41 H41B 110.3
C42 C41 H41B 110.3
H41A C41 H41B 108.6
C43 C42 C41 101.0(14)
C43 C42 H42A 111.6
C41 C42 H42A 111.6
C43 C42 H42B 111.6
C41 C42 H42B 111.6
H42A C42 H42B 109.4
C42 C43 C44 104.6(11)
C42 C43 H43A 110.8
C44 C43 H43A 110.8
C42 C43 H43B 110.8
C44 C43 H43B 110.8
H43A C43 H43B 108.9
O1 C44 C43 100.2(10)
O1 C44 H44A 111.7
C43 C44 H44A 111.7
O1 C44 H44B 111.7
C43 C44 H44B 111.7
H44A C44 H44B 109.5
O2 C45 C46 106.3(5)
O2 C45 H45A 110.5
C46 C45 H45A 110.5
O2 C45 H45B 110.5
C46 C45 H45B 110.5
H45A C45 H45B 108.7
C47 C46 C45 101.3(4)
C47 C46 H46A 111.5
C45 C46 H46A 111.5
C47 C46 H46B 111.5
C45 C46 H46B 111.5
H46A C46 H46B 109.3
C46 C47 C48 102.0(5)
C46 C47 H47A 111.4
C48 C47 H47A 111.4
C46 C47 H47B 111.4
C48 C47 H47B 111.4
H47A C47 H47B 109.2
O2 C48 C47 103.2(7)
O2 C48 H48A 111.1
C47 C48 H48A 111.1
O2 C48 H48B 111.1
C47 C48 H48B 111.1
H48A C48 H48B 109.1
O1 C41A C42A 103.9(18)
O1 C41A H41C 111.0
C42A C41A H41C 111.0
O1 C41A H41D 111.0
C42A C41A H41D 111.0
H41C C41A H41D 109.0
C43A C42A C41A 104.5(17)
C43A C42A H42C 110.9
C41A C42A H42C 110.9
C43A C42A H42D 110.9
C41A C42A H42D 110.9
H42C C42A H42D 108.9
C42A C43A C44A 103.2(13)
C42A C43A H43C 111.1
C44A C43A H43C 111.1
C42A C43A H43D 111.1
C44A C43A H43D 111.1
H43C C43A H43D 109.1
O1 C44A C43A 109.5(12)
O1 C44A H44C 109.8
C43A C44A H44C 109.8
O1 C44A H44D 109.8
C43A C44A H44D 109.8
H44C C44A H44D 108.2
O2A C45A C46A 99.3(19)
O2A C45A H45C 111.9
C46A C45A H45C 111.9
O2A C45A H45D 111.9
C46A C45A H45D 111.9
H45C C45A H45D 109.6
C47A C46A C45A 97.9(19)
C47A C46A H46C 112.2
C45A C46A H46C 112.2
C47A C46A H46D 112.2
C45A C46A H46D 112.2
H46C C46A H46D 109.8
C48A C47A C46A 91(2)
C48A C47A H47C 113.5
C46A C47A H47C 113.5
C48A C47A H47D 113.5
C46A C47A H47D 113.5
H47C C47A H47D 110.8
O2A C48A C47A 103.0(19)
O2A C48A H48C 111.2
C47A C48A H48C 111.2
O2A C48A H48D 111.2
C47A C48A H48D 111.2
H48C C48A H48D 109.1

loop_
_geom_bond_atom_site_label_1
_geom_bond_atom_site_label_2
_geom_bond_distance
Ga1 C29 2.013(2)
Ga1 C37 2.031(2)
Ga1 C33 2.040(2)
Ga1 C3 2.052(2)
Li1 O2A 1.86(2)
Li1 O1 1.904(5)
Li1 O2 1.905(7)
Li1 C1 2.093(5)
Si1 C29 1.849(2)
Si1 C30 1.867(3)
Si1 C32 1.882(3)
Si1 C31 1.882(3)
Si2 C33 1.838(2)
Si2 C36 1.867(3)
Si2 C35 1.873(3)
Si2 C34 1.885(3)
Si3 C37 1.842(3)
Si3 C38 1.870(3)
Si3 C40 1.871(3)
Si3 C39 1.882(3)
O1 C41 1.39(3)
O1 C44A 1.451(14)
O1 C41A 1.47(3)
O1 C44 1.487(12)
O2 C48 1.442(6)
O2 C45 1.445(5)
O2A C48A 1.433(10)
O2A C45A 1.436(10)
N1 C1 1.357(3)
N1 C2 1.392(3)
N1 C4 1.436(3)
N2 C1 1.366(3)
N2 C3 1.416(3)
N2 C17 1.437(3)
C2 C3 1.353(3)
C2 H2 0.99(2)
C4 C5 1.393(3)
C4 C12 1.401(3)
C5 C9 1.396(3)
C5 C6 1.517(3)
C6 C8 1.524(3)
C6 C7 1.534(4)
C6 H6 1.0000
C7 H7A 0.9800
C7 H7B 0.9800
C7 H7C 0.9800
C8 H8A 0.9800
C8 H8B 0.9800
C8 H8C 0.9800
C9 C10 1.379(4)
C9 H9 0.9500
C10 C11 1.377(4)
C10 H10 0.9500
C11 C12 1.393(3)
C11 H11 0.9500
C12 C13 1.513(4)
C13 C14 1.525(4)
C13 C16 1.527(4)
C13 H13 1.0000
C14 H14A 0.9800
C14 H14B 0.9800
C14 H14C 0.9800
C16 H16A 0.9800
C16 H16B 0.9800
C16 H16C 0.9800
C17 C25 1.394(3)
C17 C18 1.397(3)
C18 C22 1.392(3)
C18 C19 1.509(4)
C19 C20 1.519(4)
C19 C21 1.521(4)
C19 H19 1.0000
C20 H20A 0.9800
C20 H20B 0.9800
C20 H20C 0.9800
C21 H21A 0.9800
C21 H21B 0.9800
C21 H21C 0.9800
C22 C23 1.370(4)
C22 H22 0.9500
C23 C24 1.377(4)
C23 H23 0.9500
C24 C25 1.399(3)
C24 H24 0.9500
C25 C26 1.512(4)
C26 C28 1.520(4)
C26 C27 1.531(5)
C26 H26 1.0000
C27 H27A 0.9800
C27 H27B 0.9800
C27 H27C 0.9800
C28 H28A 0.9800
C28 H28B 0.9800
C28 H28C 0.9800
C29 H29A 0.9900
C29 H29B 0.9900
C30 H30A 0.9800
C30 H30B 0.9800
C30 H30C 0.9800
C31 H31A 0.9800
C31 H31B 0.9800
C31 H31C 0.9800
C32 H32A 0.9800
C32 H32B 0.9800
C32 H32C 0.9800
C33 H33A 0.9900
C33 H33B 0.9900
C34 H34A 0.9800
C34 H34B 0.9800
C34 H34C 0.9800
C35 H35A 0.9800
C35 H35B 0.9800
C35 H35C 0.9800
C36 H36A 0.9800
C36 H36B 0.9800
C36 H36C 0.9800
C37 H37A 0.9900
C37 H37B 0.9900
C38 H38A 0.9800
C38 H38B 0.9800
C38 H38C 0.9800
C39 H39A 0.9800
C39 H39B 0.9800
C39 H39C 0.9800
C40 H40A 0.9800
C40 H40B 0.9800
C40 H40C 0.9800
C41 C42 1.510(8)
C41 H41A 0.9900
C41 H41B 0.9900
C42 C43 1.506(8)
C42 H42A 0.9900
C42 H42B 0.9900
C43 C44 1.513(9)
C43 H43A 0.9900
C43 H43B 0.9900
C44 H44A 0.9900
C44 H44B 0.9900
C45 C46 1.517(6)
C45 H45A 0.9900
C45 H45B 0.9900
C46 C47 1.490(7)
C46 H46A 0.9900
C46 H46B 0.9900
C47 C48 1.504(8)
C47 H47A 0.9900
C47 H47B 0.9900
C48 H48A 0.9900
C48 H48B 0.9900
C41A C42A 1.513(9)
C41A H41C 0.9900
C41A H41D 0.9900
C42A C43A 1.502(9)
C42A H42C 0.9900
C42A H42D 0.9900
C43A C44A 1.513(9)
C43A H43C 0.9900
C43A H43D 0.9900
C44A H44C 0.9900
C44A H44D 0.9900
C45A C46A 1.537(10)
C45A H45C 0.9900
C45A H45D 0.9900
C46A C47A 1.529(10)
C46A H46C 0.9900
C46A H46D 0.9900
C47A C48A 1.522(10)
C47A H47C 0.9900
C47A H47D 0.9900
C48A H48C 0.9900
C48A H48D 0.9900

loop_
_geom_torsion_atom_site_label_1
_geom_torsion_atom_site_label_2
_geom_torsion_atom_site_label_3
_geom_torsion_atom_site_label_4
_geom_torsion
O1 Li1 O2A C48A 149(3)
O2 Li1 O2A C48A -86(5)
C1 Li1 O2A C48A -15(3)
O1 Li1 O2A C45A -59(2)
O2 Li1 O2A C45A 66(3)
C1 Li1 O2A C45A 137.6(17)
C2 N1 C1 N2 0.0(2)
C4 N1 C1 N2 -178.47(19)
C2 N1 C1 Li1 -175.1(2)
C4 N1 C1 Li1 6.5(3)
C3 N2 C1 N1 0.2(2)
C17 N2 C1 N1 -177.64(18)
C3 N2 C1 Li1 175.0(2)
C17 N2 C1 Li1 -2.8(4)
C1 N1 C2 C3 -0.1(3)
C4 N1 C2 C3 178.3(2)
N1 C2 C3 N2 0.2(2)
N1 C2 C3 Ga1 -179.39(15)
C1 N2 C3 C2 -0.3(2)
C17 N2 C3 C2 177.5(2)
C1 N2 C3 Ga1 179.33(16)
C17 N2 C3 Ga1 -2.9(3)
C1 N1 C4 C5 -103.6(2)
C2 N1 C4 C5 78.1(3)
C1 N1 C4 C12 77.3(3)
C2 N1 C4 C12 -101.0(3)
C12 C4 C5 C9 -0.5(3)
N1 C4 C5 C9 -179.59(19)
C12 C4 C5 C6 -178.9(2)
N1 C4 C5 C6 2.1(3)
C4 C5 C6 C8 -128.4(2)
C9 C5 C6 C8 53.3(3)
C4 C5 C6 C7 107.6(3)
C9 C5 C6 C7 -70.7(3)
C4 C5 C9 C10 0.0(3)
C6 C5 C9 C10 178.4(2)
C5 C9 C10 C11 0.1(4)
C9 C10 C11 C12 0.4(4)
C10 C11 C12 C4 -0.9(3)
C10 C11 C12 C13 179.8(2)
C5 C4 C12 C11 1.0(3)
N1 C4 C12 C11 -179.93(19)
C5 C4 C12 C13 -179.8(2)
N1 C4 C12 C13 -0.7(3)
C11 C12 C13 C14 71.1(3)
C4 C12 C13 C14 -108.1(3)
C11 C12 C13 C16 -52.9(3)
C4 C12 C13 C16 127.9(2)
C1 N2 C17 C25 86.4(3)
C3 N2 C17 C25 -91.2(3)
C1 N2 C17 C18 -94.5(3)
C3 N2 C17 C18 87.9(3)
C25 C17 C18 C22 0.1(3)
N2 C17 C18 C22 -179.0(2)
C25 C17 C18 C19 -179.8(2)
N2 C17 C18 C19 1.1(3)
C22 C18 C19 C20 -74.5(3)
C17 C18 C19 C20 105.3(3)
C22 C18 C19 C21 49.1(3)
C17 C18 C19 C21 -131.0(3)
C17 C18 C22 C23 0.2(4)
C19 C18 C22 C23 -179.9(3)
C18 C22 C23 C24 -0.4(4)
C22 C23 C24 C25 0.3(5)
C18 C17 C25 C24 -0.2(4)
N2 C17 C25 C24 178.9(2)
C18 C17 C25 C26 179.5(2)
N2 C17 C25 C26 -1.4(3)
C23 C24 C25 C17 0.0(4)
C23 C24 C25 C26 -179.7(3)
C17 C25 C26 C28 144.8(2)
C24 C25 C26 C28 -35.6(4)
C17 C25 C26 C27 -91.6(3)
C24 C25 C26 C27 88.1(3)
C30 Si1 C29 Ga1 87.69(17)
C32 Si1 C29 Ga1 -32.5(2)
C31 Si1 C29 Ga1 -151.31(16)
C36 Si2 C33 Ga1 75.05(19)
C35 Si2 C33 Ga1 -45.93(19)
C34 Si2 C33 Ga1 -164.04(15)
C38 Si3 C37 Ga1 -50.6(2)
C40 Si3 C37 Ga1 72.26(19)
C39 Si3 C37 Ga1 -169.02(17)
C44A O1 C41 C42 -31(2)
C41A O1 C41 C42 28(10)
C44 O1 C41 C42 -6(2)
Li1 O1 C41 C42 173.9(10)
O1 C41 C42 C43 27(2)
C41 C42 C43 C44 -38.6(18)
C41 O1 C44 C43 -18.1(18)
C44A O1 C44 C43 78(3)
C41A O1 C44 C43 -25.2(19)
Li1 O1 C44 C43 162.2(9)
C42 C43 C44 O1 34.8(14)
C48 O2 C45 C46 -0.9(7)
Li1 O2 C45 C46 173.1(5)
O2 C45 C46 C47 26.4(7)
C45 C46 C47 C48 -40.9(8)
C45 O2 C48 C47 -25.0(6)
Li1 O2 C48 C47 161.0(4)
C46 C47 C48 O2 41.3(7)
C41 O1 C41A C42A -156(14)
C44A O1 C41A C42A -31(2)
C44 O1 C41A C42A -8(2)
Li1 O1 C41A C42A 163.4(9)
O1 C41A C42A C43A 37(2)
C41A C42A C43A C44A -28(2)
C41 O1 C44A C43A 25.7(19)
C41A O1 C44A C43A 14(2)
C44 O1 C44A C43A -68(3)
Li1 O1 C44A C43A -177.5(12)
C42A C43A C44A O1 8.6(19)
C48A O2A C45A C46A 14(3)
Li1 O2A C45A C46A -142.4(19)
O2A C45A C46A C47A -48(2)
C45A C46A C47A C48A 60(2)
C45A O2A C48A C47A 25(4)
Li1 O2A C48A C47A -179.5(19)
C46A C47A C48A O2A -52(3)
